data_4514707
loop_
_publ_author_name
'Chen, Xu'
'Cheng, Zhaoyang'
'Lu, Zhan'

_publ_section_title
;
 Cobalt-Catalyzed Asymmetric Markovnikov Hydroboration of Styrenes
;
_journal_issue 5
_journal_name_full 'ACS Catalysis'
_journal_page_first 4025
_journal_paper_doi 10.1021/acscatal.8b05135
_journal_volume 9
_journal_year 2019
_chemical_absolute_configuration rmad
_chemical_formula_moiety 'C26 H28 Cl2 Co N4 O'
_chemical_formula_sum 'C26 H28 Cl2 Co N4 O'
_chemical_formula_weight 542.35
_space_group_crystal_system orthorhombic
_space_group_IT_number 19
_space_group_name_Hall 'P 2ac 2ab'
_space_group_name_H-M_alt 'P 21 21 21'
_symmetry_space_group_name_Hall 'P 2ac 2ab'
_symmetry_space_group_name_H-M 'P 21 21 21'
_atom_sites_solution_hydrogens geom
_atom_sites_solution_primary direct
_audit_creation_date 2017-06-20
_audit_creation_method
;
Olex2 1.2
(compiled 2017.03.28 svn.r3405 for OlexSys, GUI svn.r5337)
;
_cell_angle_alpha 90
_cell_angle_beta 90
_cell_angle_gamma 90
_cell_formula_units_Z 4
_cell_length_a 9.5625(5)
_cell_length_b 11.3203(4)
_cell_length_c 24.4937(10)
_cell_measurement_reflns_used 4897
_cell_measurement_temperature 293(2)
_cell_measurement_theta_max 29.3969
_cell_measurement_theta_min 2.9040
_cell_volume 2651.5(2)
_computing_cell_refinement
;
CrysAlisPro, Agilent Technologies,
Version 1.171.35.11 (release 16-05-2011 CrysAlis171 .NET)
(compiled May 16 2011,17:55:39)
;
_computing_data_collection
;
CrysAlisPro, Agilent Technologies,
Version 1.171.35.11 (release 16-05-2011 CrysAlis171 .NET)
(compiled May 16 2011,17:55:39)
;
_computing_data_reduction
;
CrysAlisPro, Agilent Technologies,
Version 1.171.35.11 (release 16-05-2011 CrysAlis171 .NET)
(compiled May 16 2011,17:55:39)
;
_computing_molecular_graphics 'Olex2 (Dolomanov et al., 2009)'
_computing_publication_material 'Olex2 (Dolomanov et al., 2009)'
_computing_structure_refinement 'ShelXL (Sheldrick, 2015)'
_computing_structure_solution 'ShelXS (Sheldrick, 2008)'
_diffrn_ambient_temperature 293.15
_diffrn_detector_area_resol_mean 10.3592
_diffrn_measured_fraction_theta_full 0.998
_diffrn_measured_fraction_theta_max 0.998
_diffrn_measurement_details
;
#__ type_ start__ end____ width___ exp.time_
  1 omega  -45.00   47.00   1.0000   15.0000
omega____ theta____ kappa____ phi______ frames
    -      -11.4683   77.0000  150.0000 92

#__ type_ start__ end____ width___ exp.time_
  2 omega  -84.00    8.00   1.0000   15.0000
omega____ theta____ kappa____ phi______ frames
    -      -11.4683  -77.0000   30.0000 92

#__ type_ start__ end____ width___ exp.time_
  3 omega   -7.00   90.00   1.0000   15.0000
omega____ theta____ kappa____ phi______ frames
    -       11.7808   77.0000  -90.0000 97
;
_diffrn_measurement_device_type 'Xcalibur, Atlas, Gemini ultra'
_diffrn_measurement_method '\w scans'
_diffrn_orient_matrix_UB_11 0.0050630000
_diffrn_orient_matrix_UB_12 0.0101112000
_diffrn_orient_matrix_UB_13 -0.0285098000
_diffrn_orient_matrix_UB_21 0.0500019000
_diffrn_orient_matrix_UB_22 0.0450943000
_diffrn_orient_matrix_UB_23 0.0047830000
_diffrn_orient_matrix_UB_31 0.0545403000
_diffrn_orient_matrix_UB_32 -0.0423162000
_diffrn_orient_matrix_UB_33 -0.0017462000
_diffrn_radiation_monochromator graphite
_diffrn_radiation_type MoK\a
_diffrn_radiation_wavelength 0.71073
_diffrn_reflns_av_R_equivalents 0.0520
_diffrn_reflns_av_unetI/netI 0.0509
_diffrn_reflns_Laue_measured_fraction_full 0.998
_diffrn_reflns_Laue_measured_fraction_max 0.998
_diffrn_reflns_limit_h_max 11
_diffrn_reflns_limit_h_min -11
_diffrn_reflns_limit_k_max 13
_diffrn_reflns_limit_k_min -11
_diffrn_reflns_limit_l_max 29
_diffrn_reflns_limit_l_min -25
_diffrn_reflns_number 16953
_diffrn_reflns_point_group_measured_fraction_full 0.999
_diffrn_reflns_point_group_measured_fraction_max 0.999
_diffrn_reflns_theta_full 25.242
_diffrn_reflns_theta_max 25.350
_diffrn_reflns_theta_min 2.910
_diffrn_source 'Enhance (Mo) X-ray Source'
_exptl_absorpt_coefficient_mu 0.874
_exptl_absorpt_correction_T_max 1.00000
_exptl_absorpt_correction_T_min 0.65840
_exptl_absorpt_correction_type multi-scan
_exptl_absorpt_process_details
;
CrysAlisPro, Agilent Technologies,
Version 1.171.35.11 (release 16-05-2011 CrysAlis171 .NET)
(compiled May 16 2011,17:55:39)
Empirical absorption correction using spherical harmonics,
 implemented in SCALE3 ABSPACK scaling algorithm.
;
_exptl_crystal_colour blue
_exptl_crystal_colour_primary blue
_exptl_crystal_density_diffrn 1.359
_exptl_crystal_description plate
_exptl_crystal_F_000 1124
_exptl_crystal_size_max 0.4
_exptl_crystal_size_mid 0.38
_exptl_crystal_size_min 0.15
_refine_diff_density_max 0.314
_refine_diff_density_min -0.269
_refine_diff_density_rms 0.046
_refine_ls_abs_structure_details
;
 Flack x determined using 1455 quotients [(I+)-(I-)]/[(I+)+(I-)]
 (Parsons, Flack and Wagner, Acta Cryst. B69 (2013) 249-259).
;
_refine_ls_abs_structure_Flack -0.007(10)
_refine_ls_extinction_method none
_refine_ls_goodness_of_fit_ref 1.061
_refine_ls_hydrogen_treatment constr
_refine_ls_matrix_type full
_refine_ls_number_parameters 311
_refine_ls_number_reflns 4859
_refine_ls_number_restraints 0
_refine_ls_restrained_S_all 1.061
_refine_ls_R_factor_all 0.0523
_refine_ls_R_factor_gt 0.0382
_refine_ls_shift/su_max 0.001
_refine_ls_shift/su_mean 0.000
_refine_ls_structure_factor_coef Fsqd
_refine_ls_weighting_details 'w=1/[\s^2^(Fo^2^)+(0.0335P)^2^+0.0463P] where P=(Fo^2^+2Fc^2^)/3'
_refine_ls_weighting_scheme calc
_refine_ls_wR_factor_gt 0.0763
_refine_ls_wR_factor_ref 0.0842
_reflns_Friedel_coverage 0.756
_reflns_Friedel_fraction_full 1.000
_reflns_Friedel_fraction_max 1.000
_reflns_number_gt 4046
_reflns_number_total 4859
_reflns_threshold_expression 'I > 2\s(I)'
_cod_data_source_file cs8b05135_si_002.cif
_cod_data_source_block 170620_cx9198_p1
_cod_original_cell_volume 2651.44(19)
_cod_database_code 4514707
_shelx_shelxl_version_number 2016/6
_chemical_oxdiff_formula 'c10 h10 o1 n2 cl1 Co1'
_shelx_space_group_comment
;
The symmetry employed for this shelxl refinement is uniquely defined
by the following loop, which should always be used as a source of
symmetry information in preference to the above space-group names.
They are only intended as comments.
;
_shelx_estimated_absorpt_t_max 0.880
_shelx_estimated_absorpt_t_min 0.721
_reflns_odcompleteness_completeness 99.68
_reflns_odcompleteness_iscentric 1
_reflns_odcompleteness_theta 26.32
_olex2_refinement_description
;
1. Fixed Uiso
 At 1.2 times of:
  All C(H) groups, All C(H,H) groups, All N(H) groups
 At 1.5 times of:
  All C(H,H,H) groups
2.a Ternary CH refined with riding coordinates:
 C15(H15)
2.b Secondary CH2 refined with riding coordinates:
 C14(H14A,H14B)
2.c Aromatic/amide H refined with riding coordinates:
 N4(H4), C2(H2), C3(H3), C4(H4A), C9(H9), C10(H10), C11(H11), C12(H12),
 C18(H18), C19(H19), C20(H20), C21(H21), C22(H22)
2.d Idealised Me refined as rotating group:
 C16(H16A,H16B,H16C), C24(H24A,H24B,H24C), C25(H25A,H25B,H25C), C26(H26A,H26B,
 H26C)
;
_olex2_submission_special_instructions 'No special instructions were received'

loop_
_space_group_symop_operation_xyz
'x, y, z'
'-x+1/2, -y, z+1/2'
'x+1/2, -y+1/2, -z'
'-x, y+1/2, -z+1/2'

loop_
_atom_site_label
_atom_site_type_symbol
_atom_site_fract_x
_atom_site_fract_y
_atom_site_fract_z
_atom_site_U_iso_or_equiv
_atom_site_adp_type
_atom_site_occupancy
_atom_site_site_symmetry_order
_atom_site_calc_flag
_atom_site_refinement_flags_posn
Co1 Co 0.66113(6) -0.02878(5) 0.87968(2) 0.04044(18) Uani 1 1 d .
Cl1 Cl 0.59972(14) -0.21294(10) 0.89929(6) 0.0605(4) Uani 1 1 d .
Cl2 Cl 0.47496(13) 0.09393(9) 0.87800(6) 0.0574(3) Uani 1 1 d .
O1 O 1.0146(4) 0.0627(3) 0.79980(14) 0.0592(9) Uani 1 1 d .
N1 N 0.8236(4) 0.0417(3) 0.92362(14) 0.0454(9) Uani 1 1 d .
N2 N 0.7893(4) 0.0022(3) 0.81816(14) 0.0369(9) Uani 1 1 d .
N3 N 0.7440(4) 0.2517(3) 0.69234(14) 0.0383(9) Uani 1 1 d .
N4 N 0.6537(4) 0.2141(3) 0.77223(14) 0.0419(9) Uani 1 1 d .
H4 H 0.624482 0.172505 0.799309 0.050 Uiso 1 1 calc R
C1 C 0.8314(7) 0.0606(5) 0.9773(2) 0.0689(15) Uani 1 1 d .
C2 C 0.9526(8) 0.1065(7) 0.9998(3) 0.100(2) Uani 1 1 d .
H2 H 0.957296 0.120937 1.037154 0.120 Uiso 1 1 calc R
C3 C 1.0655(8) 0.1307(7) 0.9673(3) 0.099(3) Uani 1 1 d .
H3 H 1.147433 0.160164 0.982496 0.118 Uiso 1 1 calc R
C4 C 1.0570(6) 0.1112(5) 0.9123(3) 0.0734(18) Uani 1 1 d .
H4A H 1.132449 0.127270 0.889527 0.088 Uiso 1 1 calc R
C5 C 0.9334(5) 0.0670(4) 0.89147(19) 0.0443(12) Uani 1 1 d .
C6 C 0.9166(5) 0.0434(3) 0.83102(18) 0.0382(10) Uani 1 1 d .
C7 C 0.7670(4) -0.0357(4) 0.76386(16) 0.0338(9) Uani 1 1 d .
C8 C 0.7329(4) 0.0410(3) 0.72059(17) 0.0345(9) Uani 1 1 d .
C9 C 0.7077(5) -0.0062(4) 0.66929(17) 0.0425(11) Uani 1 1 d .
H9 H 0.683979 0.044142 0.640740 0.051 Uiso 1 1 calc R
C10 C 0.7170(5) -0.1253(4) 0.65963(19) 0.0444(12) Uani 1 1 d .
H10 H 0.700808 -0.155073 0.624811 0.053 Uiso 1 1 calc R
C11 C 0.7507(5) -0.2007(4) 0.7020(2) 0.0462(12) Uani 1 1 d .
H11 H 0.757030 -0.281596 0.695938 0.055 Uiso 1 1 calc R
C12 C 0.7745(5) -0.1555(4) 0.75269(19) 0.0444(12) Uani 1 1 d .
H12 H 0.796796 -0.207083 0.780920 0.053 Uiso 1 1 calc R
C13 C 0.7134(4) 0.1691(3) 0.72878(17) 0.0357(10) Uani 1 1 d .
C14 C 0.6870(6) 0.3663(3) 0.71049(19) 0.0496(12) Uani 1 1 d .
H14A H 0.607882 0.389613 0.688173 0.060 Uiso 1 1 calc R
H14B H 0.757827 0.427565 0.708667 0.060 Uiso 1 1 calc R
C15 C 0.6418(5) 0.3443(3) 0.76959(18) 0.0401(11) Uani 1 1 d .
H15 H 0.543385 0.366690 0.773697 0.048 Uiso 1 1 calc R
C16 C 0.7051(8) 0.0294(7) 1.0105(2) 0.099(2) Uani 1 1 d .
H16A H 0.733467 0.008799 1.046881 0.148 Uiso 1 1 calc GR
H16B H 0.657927 -0.036408 0.994059 0.148 Uiso 1 1 calc GR
H16C H 0.642977 0.095993 1.011889 0.148 Uiso 1 1 calc GR
C17 C 0.8272(5) 0.2453(3) 0.64418(17) 0.0375(10) Uani 1 1 d .
C18 C 0.7805(6) 0.3001(5) 0.5976(2) 0.0582(14) Uani 1 1 d .
H18 H 0.694063 0.337678 0.597320 0.070 Uiso 1 1 calc R
C19 C 0.8628(6) 0.2990(5) 0.5512(2) 0.0646(15) Uani 1 1 d .
H19 H 0.831009 0.335690 0.519535 0.078 Uiso 1 1 calc R
C20 C 0.9891(6) 0.2451(5) 0.5513(2) 0.0608(15) Uani 1 1 d .
H20 H 1.043964 0.244596 0.519955 0.073 Uiso 1 1 calc R
C21 C 1.0355(6) 0.1911(5) 0.5981(2) 0.0656(15) Uani 1 1 d .
H21 H 1.121997 0.153477 0.598120 0.079 Uiso 1 1 calc R
C22 C 0.9565(5) 0.1916(4) 0.6449(2) 0.0516(12) Uani 1 1 d .
H22 H 0.989702 0.156238 0.676576 0.062 Uiso 1 1 calc R
C23 C 0.7287(5) 0.4083(4) 0.8133(2) 0.0416(11) Uani 1 1 d .
C24 C 0.8835(5) 0.3797(4) 0.8086(2) 0.0593(14) Uani 1 1 d .
H24A H 0.897329 0.296493 0.813992 0.089 Uiso 1 1 calc GR
H24B H 0.934485 0.422839 0.835815 0.089 Uiso 1 1 calc GR
H24C H 0.916390 0.401561 0.772967 0.089 Uiso 1 1 calc GR
C25 C 0.6768(6) 0.3740(4) 0.8699(2) 0.0645(14) Uani 1 1 d .
H25A H 0.577424 0.385011 0.871755 0.097 Uiso 1 1 calc GR
H25B H 0.721552 0.422694 0.896794 0.097 Uiso 1 1 calc GR
H25C H 0.698836 0.292586 0.876748 0.097 Uiso 1 1 calc GR
C26 C 0.7041(5) 0.5407(4) 0.8036(2) 0.0596(14) Uani 1 1 d .
H26A H 0.741137 0.562577 0.768577 0.089 Uiso 1 1 calc GR
H26B H 0.750060 0.585458 0.831604 0.089 Uiso 1 1 calc GR
H26C H 0.605523 0.556872 0.804442 0.089 Uiso 1 1 calc GR

loop_
_atom_site_aniso_label
_atom_site_aniso_U_11
_atom_site_aniso_U_22
_atom_site_aniso_U_33
_atom_site_aniso_U_23
_atom_site_aniso_U_13
_atom_site_aniso_U_12
Co1 0.0435(3) 0.0446(3) 0.0332(3) 0.0007(3) 0.0012(3) -0.0039(3)
Cl1 0.0622(8) 0.0455(6) 0.0736(10) 0.0061(6) 0.0110(7) -0.0017(6)
Cl2 0.0502(7) 0.0488(6) 0.0731(9) 0.0053(6) 0.0057(8) 0.0022(5)
O1 0.046(2) 0.078(2) 0.054(2) -0.0094(17) 0.0091(19) -0.0146(17)
N1 0.056(3) 0.050(2) 0.030(2) 0.0001(16) -0.005(2) -0.003(2)
N2 0.040(2) 0.041(2) 0.029(2) -0.0001(15) -0.0032(17) -0.0008(15)
N3 0.051(2) 0.0329(19) 0.031(2) 0.0026(15) 0.0055(18) 0.0036(15)
N4 0.061(2) 0.0322(17) 0.032(2) 0.0009(15) 0.009(2) -0.0015(18)
C1 0.080(4) 0.090(4) 0.036(3) -0.005(3) -0.006(3) -0.019(3)
C2 0.106(6) 0.152(6) 0.040(4) -0.007(4) -0.018(4) -0.046(5)
C3 0.091(6) 0.147(7) 0.059(5) -0.005(4) -0.031(4) -0.049(5)
C4 0.061(4) 0.098(4) 0.061(4) 0.004(3) -0.013(3) -0.029(3)
C5 0.050(3) 0.045(2) 0.037(3) 0.001(2) -0.009(2) -0.005(2)
C6 0.042(3) 0.036(2) 0.036(3) 0.0003(19) 0.000(2) 0.001(2)
C7 0.031(2) 0.039(2) 0.032(2) -0.0002(19) 0.0036(19) -0.0036(19)
C8 0.037(2) 0.034(2) 0.033(2) -0.0025(18) 0.003(2) -0.0027(18)
C9 0.050(3) 0.047(3) 0.030(3) -0.0004(19) -0.001(2) -0.0082(19)
C10 0.055(3) 0.046(3) 0.031(3) -0.010(2) 0.006(2) -0.009(2)
C11 0.055(3) 0.036(2) 0.048(3) -0.005(2) 0.010(3) -0.002(2)
C12 0.054(3) 0.035(2) 0.043(3) 0.003(2) 0.004(2) 0.003(2)
C13 0.039(3) 0.038(2) 0.030(3) 0.0002(19) -0.001(2) -0.0043(18)
C14 0.067(4) 0.036(2) 0.046(3) 0.001(2) 0.007(3) 0.010(2)
C15 0.041(3) 0.032(2) 0.047(3) 0.0006(18) 0.005(2) 0.0038(19)
C16 0.115(6) 0.147(6) 0.035(3) -0.012(4) 0.014(4) -0.047(5)
C17 0.042(3) 0.037(2) 0.033(2) 0.0015(17) 0.001(2) -0.0009(19)
C18 0.054(3) 0.075(3) 0.045(3) 0.015(3) 0.009(3) 0.013(3)
C19 0.074(4) 0.081(4) 0.040(3) 0.019(3) 0.005(3) 0.009(3)
C20 0.060(4) 0.080(4) 0.043(3) -0.002(3) 0.016(3) -0.005(3)
C21 0.047(3) 0.092(4) 0.059(4) 0.005(3) 0.007(3) 0.009(3)
C22 0.046(3) 0.064(3) 0.045(3) 0.006(2) -0.003(3) 0.002(2)
C23 0.041(3) 0.037(2) 0.047(3) -0.002(2) 0.006(2) -0.0032(19)
C24 0.047(3) 0.055(3) 0.076(4) 0.009(3) -0.006(3) -0.003(2)
C25 0.075(4) 0.072(3) 0.047(3) -0.010(2) 0.005(3) -0.018(3)
C26 0.067(3) 0.039(3) 0.073(4) -0.007(2) 0.000(3) 0.001(2)

loop_
_atom_type_symbol
_atom_type_description
_atom_type_scat_dispersion_real
_atom_type_scat_dispersion_imag
_atom_type_scat_source
C C 0.0033 0.0016 'International Tables Vol C Tables 4.2.6.8 and 6.1.1.4'
H H 0.0000 0.0000 'International Tables Vol C Tables 4.2.6.8 and 6.1.1.4'
Cl Cl 0.1484 0.1585 'International Tables Vol C Tables 4.2.6.8 and 6.1.1.4'
Co Co 0.3494 0.9721 'International Tables Vol C Tables 4.2.6.8 and 6.1.1.4'
N N 0.0061 0.0033 'International Tables Vol C Tables 4.2.6.8 and 6.1.1.4'
O O 0.0106 0.0060 'International Tables Vol C Tables 4.2.6.8 and 6.1.1.4'

loop_
_geom_angle_atom_site_label_1
_geom_angle_atom_site_label_2
_geom_angle_atom_site_label_3
_geom_angle
Cl1 Co1 Cl2 111.92(5)
N1 Co1 Cl1 116.89(11)
N1 Co1 Cl2 111.55(11)
N2 Co1 Cl1 119.77(10)
N2 Co1 Cl2 111.50(10)
N2 Co1 N1 82.03(15)
C1 N1 Co1 128.5(4)
C1 N1 C5 120.0(4)
C5 N1 Co1 111.6(3)
C6 N2 Co1 116.5(3)
C6 N2 C7 117.6(4)
C7 N2 Co1 124.8(3)
C13 N3 C14 109.7(4)
C13 N3 C17 130.1(3)
C17 N3 C14 120.0(3)
C13 N4 H4 123.7
C13 N4 C15 112.7(3)
C15 N4 H4 123.7
N1 C1 C2 120.0(6)
N1 C1 C16 116.9(5)
C2 C1 C16 123.1(5)
C1 C2 H2 119.9
C3 C2 C1 120.2(6)
C3 C2 H2 119.9
C2 C3 H3 120.2
C4 C3 C2 119.6(6)
C4 C3 H3 120.2
C3 C4 H4A 120.9
C3 C4 C5 118.2(6)
C5 C4 H4A 120.9
N1 C5 C4 122.0(5)
N1 C5 C6 116.9(4)
C4 C5 C6 121.1(5)
O1 C6 N2 127.4(4)
O1 C6 C5 119.7(4)
N2 C6 C5 112.9(4)
C8 C7 N2 123.8(4)
C12 C7 N2 118.3(4)
C12 C7 C8 117.8(4)
C7 C8 C13 122.2(4)
C9 C8 C7 119.0(4)
C9 C8 C13 118.7(4)
C8 C9 H9 119.2
C10 C9 C8 121.6(4)
C10 C9 H9 119.2
C9 C10 H10 120.2
C9 C10 C11 119.5(4)
C11 C10 H10 120.2
C10 C11 H11 120.3
C12 C11 C10 119.4(4)
C12 C11 H11 120.3
C7 C12 H12 118.7
C11 C12 C7 122.6(4)
C11 C12 H12 118.7
N3 C13 C8 125.0(4)
N4 C13 N3 111.6(3)
N4 C13 C8 123.2(4)
N3 C14 H14A 110.9
N3 C14 H14B 110.9
N3 C14 C15 104.2(3)
H14A C14 H14B 108.9
C15 C14 H14A 110.9
C15 C14 H14B 110.9
N4 C15 C14 100.5(3)
N4 C15 H15 109.0
N4 C15 C23 113.4(4)
C14 C15 H15 109.0
C14 C15 C23 115.4(4)
C23 C15 H15 109.0
C1 C16 H16A 109.5
C1 C16 H16B 109.5
C1 C16 H16C 109.5
H16A C16 H16B 109.5
H16A C16 H16C 109.5
H16B C16 H16C 109.5
C18 C17 N3 118.9(4)
C18 C17 C22 120.1(4)
C22 C17 N3 120.9(4)
C17 C18 H18 120.2
C17 C18 C19 119.6(5)
C19 C18 H18 120.2
C18 C19 H19 119.7
C20 C19 C18 120.6(5)
C20 C19 H19 119.7
C19 C20 H20 120.3
C19 C20 C21 119.4(5)
C21 C20 H20 120.3
C20 C21 H21 119.4
C22 C21 C20 121.1(5)
C22 C21 H21 119.4
C17 C22 H22 120.5
C21 C22 C17 119.1(5)
C21 C22 H22 120.5
C24 C23 C15 111.9(4)
C24 C23 C25 109.4(4)
C24 C23 C26 110.3(4)
C25 C23 C15 109.7(4)
C25 C23 C26 109.9(4)
C26 C23 C15 105.6(4)
C23 C24 H24A 109.5
C23 C24 H24B 109.5
C23 C24 H24C 109.5
H24A C24 H24B 109.5
H24A C24 H24C 109.5
H24B C24 H24C 109.5
C23 C25 H25A 109.5
C23 C25 H25B 109.5
C23 C25 H25C 109.5
H25A C25 H25B 109.5
H25A C25 H25C 109.5
H25B C25 H25C 109.5
C23 C26 H26A 109.5
C23 C26 H26B 109.5
C23 C26 H26C 109.5
H26A C26 H26B 109.5
H26A C26 H26C 109.5
H26B C26 H26C 109.5

loop_
_geom_bond_atom_site_label_1
_geom_bond_atom_site_label_2
_geom_bond_distance
Co1 Cl1 2.2185(13)
Co1 Cl2 2.2585(13)
Co1 N1 2.051(4)
Co1 N2 1.974(3)
O1 C6 1.229(5)
N1 C1 1.334(6)
N1 C5 1.344(6)
N2 C6 1.341(5)
N2 C7 1.414(5)
N3 C13 1.325(5)
N3 C14 1.476(5)
N3 C17 1.425(5)
N4 H4 0.8600
N4 C13 1.311(5)
N4 C15 1.480(5)
C1 C2 1.385(8)
C1 C16 1.498(8)
C2 H2 0.9300
C2 C3 1.370(10)
C3 H3 0.9300
C3 C4 1.367(8)
C4 H4A 0.9300
C4 C5 1.381(7)
C5 C6 1.513(6)
C7 C8 1.408(6)
C7 C12 1.385(6)
C8 C9 1.386(6)
C8 C13 1.475(6)
C9 H9 0.9300
C9 C10 1.372(6)
C10 H10 0.9300
C10 C11 1.381(6)
C11 H11 0.9300
C11 C12 1.362(6)
C12 H12 0.9300
C14 H14A 0.9700
C14 H14B 0.9700
C14 C15 1.531(6)
C15 H15 0.9800
C15 C23 1.537(6)
C16 H16A 0.9600
C16 H16B 0.9600
C16 H16C 0.9600
C17 C18 1.373(6)
C17 C22 1.377(6)
C18 H18 0.9300
C18 C19 1.384(7)
C19 H19 0.9300
C19 C20 1.353(7)
C20 H20 0.9300
C20 C21 1.373(7)
C21 H21 0.9300
C21 C22 1.372(7)
C22 H22 0.9300
C23 C24 1.519(7)
C23 C25 1.522(7)
C23 C26 1.536(6)
C24 H24A 0.9600
C24 H24B 0.9600
C24 H24C 0.9600
C25 H25A 0.9600
C25 H25B 0.9600
C25 H25C 0.9600
C26 H26A 0.9600
C26 H26B 0.9600
C26 H26C 0.9600
